data_1549403
loop_
_publ_author_name
'Xu, Lin-Lin'
'Wang, Xing'
'Ma, Biao'
'Yin, Ming-Xing'
'Lin, Hai-Xia'
'Dai, Hui-Xiong'
'Yu, Jin-Quan'

_publ_section_title
;
 Copper mediated C-H amination with oximes: en route to primary anilines.
;
_journal_issue 23
_journal_name_full 'Chemical science'
_journal_page_first 5160
_journal_page_last 5164
_journal_paper_doi 10.1039/c8sc01256c
_journal_volume 9
_journal_year 2018
_chemical_formula_moiety '2(C16 H15 N3 O2), 0.5(H4 O2)'
_chemical_formula_sum 'C32 H32 N6 O5'
_chemical_formula_weight 580.63
_space_group_crystal_system orthorhombic
_space_group_IT_number 43
_space_group_name_Hall 'F 2 -2d'
_space_group_name_H-M_alt 'F d d 2'
_symmetry_space_group_name_Hall 'F 2 -2d'
_symmetry_space_group_name_H-M 'F d d 2'
_atom_sites_solution_hydrogens mixed
_atom_sites_solution_primary dual
_audit_creation_date 2016-09-18
_audit_creation_method
;
Olex2 1.2-beta
(compiled 2016.09.09 svn.r3337 for OlexSys, GUI svn.r5227)
;
_audit_update_record
;
2018-02-04 deposited with the CCDC.
2018-05-14 downloaded from the CCDC.
;
_cell_angle_alpha 90
_cell_angle_beta 90
_cell_angle_gamma 90
_cell_formula_units_Z 8
_cell_length_a 29.697(4)
_cell_length_b 33.356(5)
_cell_length_c 5.4539(8)
_cell_measurement_reflns_used 1035
_cell_measurement_temperature 170
_cell_measurement_theta_max 27.50
_cell_measurement_theta_min 2.74
_cell_volume 5402.5(13)
_computing_cell_refinement 'SAINT v7.68A (Bruker, 2009)'
_computing_data_reduction 'SAINT v7.68A (Bruker, 2009)'
_computing_molecular_graphics 'Olex2 (Dolomanov et al., 2009)'
_computing_publication_material 'Olex2 (Dolomanov et al., 2009)'
_computing_structure_refinement 'ShelXL (Sheldrick, 2015)'
_computing_structure_solution 'ShelXT (Sheldrick, 2015)'
_diffrn_ambient_temperature 170
_diffrn_measured_fraction_theta_full 1.000
_diffrn_measured_fraction_theta_max 1.000
_diffrn_measurement_device_type 'Bruker APEX-II CCD'
_diffrn_measurement_method '\f and \w scans'
_diffrn_radiation_type MoK\a
_diffrn_radiation_wavelength 0.71073
_diffrn_reflns_av_R_equivalents 0.0578
_diffrn_reflns_av_unetI/netI 0.0478
_diffrn_reflns_Laue_measured_fraction_full 1.000
_diffrn_reflns_Laue_measured_fraction_max 1.000
_diffrn_reflns_limit_h_max 29
_diffrn_reflns_limit_h_min -34
_diffrn_reflns_limit_k_max 39
_diffrn_reflns_limit_k_min -38
_diffrn_reflns_limit_l_max 6
_diffrn_reflns_limit_l_min -6
_diffrn_reflns_number 9526
_diffrn_reflns_point_group_measured_fraction_full 0.948
_diffrn_reflns_point_group_measured_fraction_max 0.948
_diffrn_reflns_theta_full 25.004
_diffrn_reflns_theta_max 25.004
_diffrn_reflns_theta_min 1.836
_diffrn_standards_number 0
_exptl_absorpt_coefficient_mu 0.099
_exptl_absorpt_correction_T_max 0.7456
_exptl_absorpt_correction_T_min 0.6440
_exptl_absorpt_correction_type multi-scan
_exptl_absorpt_process_details
;
SADABS-2008/1 (Bruker,2008) was used for absorption correction.
wR2(int) was 0.0590 before and 0.0429 after correction.
The Ratio of minimum to maximum transmission is 0.8637.
The \l/2 correction factor is 0.0015.
;
_exptl_crystal_colour colourless
_exptl_crystal_colour_primary colourless
_exptl_crystal_density_diffrn 1.428
_exptl_crystal_description block
_exptl_crystal_F_000 2448
_exptl_crystal_size_max 0.25
_exptl_crystal_size_mid 0.18
_exptl_crystal_size_min 0.1
_refine_diff_density_max 0.146
_refine_diff_density_min -0.167
_refine_diff_density_rms 0.038
_refine_ls_abs_structure_details
;
 Flack x determined using 633 quotients [(I+)-(I-)]/[(I+)+(I-)]
 (Parsons, Flack and Wagner, Acta Cryst. B69 (2013) 249-259).
;
_refine_ls_abs_structure_Flack 0.3(10)
_refine_ls_extinction_method none
_refine_ls_goodness_of_fit_ref 1.006
_refine_ls_hydrogen_treatment mixed
_refine_ls_matrix_type full
_refine_ls_number_parameters 203
_refine_ls_number_reflns 2262
_refine_ls_number_restraints 6
_refine_ls_restrained_S_all 1.075
_refine_ls_R_factor_all 0.0556
_refine_ls_R_factor_gt 0.0401
_refine_ls_shift/su_max 0.000
_refine_ls_shift/su_mean 0.000
_refine_ls_structure_factor_coef Fsqd
_refine_ls_weighting_details 'w=1/[\s^2^(Fo^2^)+(0.0490P)^2^] where P=(Fo^2^+2Fc^2^)/3'
_refine_ls_weighting_scheme calc
_refine_ls_wR_factor_gt 0.0857
_refine_ls_wR_factor_ref 0.0920
_reflns_Friedel_coverage 0.701
_reflns_Friedel_fraction_full 0.883
_reflns_Friedel_fraction_max 0.883
_reflns_number_gt 1855
_reflns_number_total 2262
_reflns_threshold_expression 'I > 2\s(I)'
_cod_data_source_file c8sc01256c2.cif
_cod_data_source_block zz
_cod_depositor_comments 'Adding full bibliography for 1549403--1549404.cif.'
_cod_original_cell_volume 5402.4(14)
_cod_database_code 1549403
_shelx_space_group_comment
;
The symmetry employed for this shelxl refinement is uniquely defined
by the following loop, which should always be used as a source of
symmetry information in preference to the above space-group names.
They are only intended as comments.
;
_olex2_refinement_description
;
1. Fixed Uiso
 At 1.2 times of:
  All C(H) groups, All C(H,H) groups, All N(H) groups
 At 1.5 times of:
  All O(H,H) groups
2. Restrained distances
 N1-H1B
 0.85 with sigma of 0.02
3. Others
 Fixed Sof: H3A(0.5) H3B(0.5)
4.a Free rotating group:
 O3(H3A,H3B)
4.b Rotating group:
 N1(H1A)
4.c Secondary CH2 refined with riding coordinates:
 C16(H16A,H16B), C15(H15A,H15B)
4.d Aromatic/amide H refined with riding coordinates:
 N2(H2), C1(H1), C12(H12), C9(H9), C3(H3), C10(H10), C4(H4), C11(H11), C2(H2A)
;
_shelx_shelxl_version_number 2014/7
_olex2_submission_special_instructions 'No special instructions were received'

loop_
_space_group_symop_operation_xyz
'x, y, z'
'-x, -y, z'
'x+1/4, -y+1/4, z+1/4'
'-x+1/4, y+1/4, z+1/4'
'x, y+1/2, z+1/2'
'-x, -y+1/2, z+1/2'
'x+1/4, -y+3/4, z+3/4'
'-x+1/4, y+3/4, z+3/4'
'x+1/2, y, z+1/2'
'-x+1/2, -y, z+1/2'
'x+3/4, -y+1/4, z+3/4'
'-x+3/4, y+1/4, z+3/4'
'x+1/2, y+1/2, z'
'-x+1/2, -y+1/2, z'
'x+3/4, -y+3/4, z+1/4'
'-x+3/4, y+3/4, z+1/4'

loop_
_atom_site_label
_atom_site_type_symbol
_atom_site_fract_x
_atom_site_fract_y
_atom_site_fract_z
_atom_site_U_iso_or_equiv
_atom_site_adp_type
_atom_site_occupancy
_atom_site_site_symmetry_order
_atom_site_calc_flag
_atom_site_refinement_flags_posn
_atom_site_refinement_flags_adp
_atom_site_refinement_flags_occupancy
O2 O 0.44217(7) 0.63272(7) -0.1272(4) 0.0332(6) Uani 1 1 d . . .
O1 O 0.34560(8) 0.74402(7) 0.6582(5) 0.0371(6) Uani 1 1 d . . .
O3 O 0.2500 0.7500 0.5445(8) 0.0447(10) Uani 1 2 d S T P
H3A H 0.2756 0.7451 0.6074 0.067 Uiso 0.5 1 d G . .
H3B H 0.2296 0.7388 0.6296 0.067 Uiso 0.5 1 d G . .
N2 N 0.38244(8) 0.69290(8) 0.4684(5) 0.0247(6) Uani 1 1 d . . .
H2 H 0.3866 0.6668 0.4701 0.030 Uiso 1 1 calc R . .
N3 N 0.40825(9) 0.62472(8) 0.2391(6) 0.0291(7) Uani 1 1 d . . .
N1 N 0.30274(10) 0.72957(9) 1.0752(6) 0.0373(8) Uani 1 1 d D . .
H1A H 0.3198 0.7439 0.9798 0.045 Uiso 1 1 d GR . .
C14 C 0.42527(10) 0.64867(10) 0.0823(6) 0.0244(8) Uani 1 1 d . . .
C13 C 0.42870(10) 0.69244(9) 0.1028(7) 0.0242(7) Uani 1 1 d . . .
C7 C 0.35261(9) 0.70742(10) 0.6358(6) 0.0254(8) Uani 1 1 d . . .
C8 C 0.40755(9) 0.71427(10) 0.2929(6) 0.0227(7) Uani 1 1 d . . .
C5 C 0.30395(10) 0.69035(10) 0.9975(7) 0.0279(8) Uani 1 1 d . . .
C1 C 0.32594(10) 0.63667(9) 0.7226(7) 0.0295(8) Uani 1 1 d . . .
H1 H 0.3418 0.6277 0.5817 0.035 Uiso 1 1 calc R . .
C6 C 0.32797(10) 0.67764(9) 0.7859(6) 0.0251(8) Uani 1 1 d . . .
C12 C 0.45387(9) 0.71305(10) -0.0731(6) 0.0283(8) Uani 1 1 d . . .
H12 H 0.4683 0.6984 -0.2004 0.034 Uiso 1 1 calc R . .
C9 C 0.41241(10) 0.75578(10) 0.3008(6) 0.0282(8) Uani 1 1 d . . .
H9 H 0.3987 0.7707 0.4293 0.034 Uiso 1 1 calc R . .
C3 C 0.27861(11) 0.62212(11) 1.0644(7) 0.0343(9) Uani 1 1 d . . .
H3 H 0.2617 0.6035 1.1585 0.041 Uiso 1 1 calc R . .
C10 C 0.43718(10) 0.77549(11) 0.1217(8) 0.0317(8) Uani 1 1 d . . .
H10 H 0.4397 0.8039 0.1276 0.038 Uiso 1 1 calc R . .
C4 C 0.28005(10) 0.66151(10) 1.1324(7) 0.0328(9) Uani 1 1 d . . .
H4 H 0.2644 0.6697 1.2757 0.039 Uiso 1 1 calc R . .
C11 C 0.45824(10) 0.75458(10) -0.0654(6) 0.0297(8) Uani 1 1 d . . .
H11 H 0.4754 0.7683 -0.1862 0.036 Uiso 1 1 calc R . .
C16 C 0.41328(12) 0.58381(10) 0.1411(7) 0.0362(9) Uani 1 1 d . . .
H16A H 0.3835 0.5709 0.1187 0.043 Uiso 1 1 calc R . .
H16B H 0.4318 0.5671 0.2522 0.043 Uiso 1 1 calc R . .
C2 C 0.30184(11) 0.60933(11) 0.8576(7) 0.0342(9) Uani 1 1 d . . .
H2A H 0.3011 0.5819 0.8101 0.041 Uiso 1 1 calc R . .
C15 C 0.43683(13) 0.58975(10) -0.1047(8) 0.0407(10) Uani 1 1 d . . .
H15A H 0.4665 0.5762 -0.1062 0.049 Uiso 1 1 calc R . .
H15B H 0.4183 0.5790 -0.2405 0.049 Uiso 1 1 calc R . .
H1B H 0.2849(14) 0.7286(8) 1.239(6) 0.103(19) Uiso 1 1 d D . .

loop_
_atom_site_aniso_label
_atom_site_aniso_U_11
_atom_site_aniso_U_22
_atom_site_aniso_U_33
_atom_site_aniso_U_23
_atom_site_aniso_U_13
_atom_site_aniso_U_12
O2 0.0413(13) 0.0325(14) 0.0258(14) -0.0044(11) 0.0084(11) 0.0014(10)
O1 0.0478(15) 0.0269(13) 0.0366(17) -0.0011(12) 0.0129(12) 0.0032(11)
O3 0.042(2) 0.057(3) 0.035(3) 0.000 0.000 0.009(2)
N2 0.0293(14) 0.0236(14) 0.0212(17) 0.0004(12) 0.0026(12) 0.0009(11)
N3 0.0329(15) 0.0267(15) 0.0278(18) -0.0019(13) 0.0056(13) 0.0008(12)
N1 0.0410(18) 0.0392(18) 0.032(2) -0.0034(15) 0.0115(14) 0.0050(13)
C14 0.0234(15) 0.0295(19) 0.020(2) -0.0019(15) -0.0006(15) 0.0037(14)
C13 0.0197(15) 0.0276(18) 0.025(2) 0.0012(16) -0.0046(14) -0.0005(13)
C7 0.0264(16) 0.0271(19) 0.023(2) -0.0047(16) -0.0015(14) 0.0036(13)
C8 0.0195(15) 0.0288(18) 0.0199(19) 0.0035(14) -0.0039(14) -0.0011(14)
C5 0.0246(17) 0.038(2) 0.022(2) 0.0002(15) -0.0031(15) 0.0060(14)
C1 0.0326(18) 0.033(2) 0.023(2) 0.0007(17) 0.0034(15) 0.0014(15)
C6 0.0221(16) 0.031(2) 0.022(2) 0.0009(15) -0.0011(13) 0.0003(14)
C12 0.0234(16) 0.039(2) 0.022(2) 0.0016(16) -0.0001(15) -0.0018(15)
C9 0.0294(18) 0.0305(19) 0.025(2) -0.0010(16) -0.0001(15) -0.0013(14)
C3 0.0308(18) 0.043(2) 0.029(2) 0.0120(18) -0.0015(17) -0.0024(16)
C10 0.0327(18) 0.0303(19) 0.032(2) 0.0047(17) -0.0041(16) -0.0053(15)
C4 0.0293(17) 0.049(2) 0.020(2) 0.0055(17) 0.0030(14) 0.0058(16)
C11 0.0280(17) 0.035(2) 0.026(2) 0.0047(17) -0.0025(15) -0.0041(15)
C16 0.043(2) 0.029(2) 0.037(3) -0.0031(17) 0.0064(18) 0.0022(15)
C2 0.0376(19) 0.032(2) 0.033(2) 0.0035(17) 0.0003(18) -0.0031(15)
C15 0.056(2) 0.027(2) 0.039(3) -0.0053(18) 0.0091(18) 0.0011(16)

loop_
_atom_type_symbol
_atom_type_description
_atom_type_scat_dispersion_real
_atom_type_scat_dispersion_imag
_atom_type_scat_source
C C 0.0033 0.0016 'International Tables Vol C Tables 4.2.6.8 and 6.1.1.4'
H H 0.0000 0.0000 'International Tables Vol C Tables 4.2.6.8 and 6.1.1.4'
N N 0.0061 0.0033 'International Tables Vol C Tables 4.2.6.8 and 6.1.1.4'
O O 0.0106 0.0060 'International Tables Vol C Tables 4.2.6.8 and 6.1.1.4'

loop_
_geom_angle_atom_site_label_1
_geom_angle_atom_site_label_2
_geom_angle_atom_site_label_3
_geom_angle
C14 O2 C15 106.0(3)
H3A O3 H3B 109.4
C7 N2 H2 115.8
C7 N2 C8 128.4(3)
C8 N2 H2 115.8
C14 N3 C16 107.3(3)
H1A N1 H1B 145.9
C5 N1 H1A 108.9
C5 N1 H1B 104.3(15)
O2 C14 C13 115.4(3)
N3 C14 O2 117.8(3)
N3 C14 C13 126.9(3)
C8 C13 C14 122.5(3)
C12 C13 C14 118.3(3)
C12 C13 C8 119.2(3)
O1 C7 N2 121.6(3)
O1 C7 C6 121.4(3)
N2 C7 C6 117.0(3)
N2 C8 C13 118.2(3)
C9 C8 N2 122.5(3)
C9 C8 C13 119.2(3)
N1 C5 C6 123.2(3)
N1 C5 C4 118.5(3)
C4 C5 C6 118.3(3)
C6 C1 H1 118.9
C2 C1 H1 118.9
C2 C1 C6 122.3(3)
C5 C6 C7 119.8(3)
C1 C6 C7 122.4(3)
C1 C6 C5 117.8(3)
C13 C12 H12 119.4
C11 C12 C13 121.3(3)
C11 C12 H12 119.4
C8 C9 H9 119.9
C10 C9 C8 120.2(3)
C10 C9 H9 119.9
C4 C3 H3 120.0
C4 C3 C2 120.0(3)
C2 C3 H3 120.0
C9 C10 H10 119.4
C11 C10 C9 121.3(3)
C11 C10 H10 119.4
C5 C4 H4 118.9
C3 C4 C5 122.2(4)
C3 C4 H4 118.9
C12 C11 H11 120.6
C10 C11 C12 118.8(3)
C10 C11 H11 120.6
N3 C16 H16A 110.9
N3 C16 H16B 110.9
N3 C16 C15 104.2(3)
H16A C16 H16B 108.9
C15 C16 H16A 110.9
C15 C16 H16B 110.9
C1 C2 C3 119.3(3)
C1 C2 H2A 120.3
C3 C2 H2A 120.3
O2 C15 C16 104.7(3)
O2 C15 H15A 110.8
O2 C15 H15B 110.8
C16 C15 H15A 110.8
C16 C15 H15B 110.8
H15A C15 H15B 108.9

loop_
_geom_bond_atom_site_label_1
_geom_bond_atom_site_label_2
_geom_bond_distance
O2 C14 1.357(4)
O2 C15 1.447(4)
O1 C7 1.244(3)
O3 H3A 0.8500
O3 H3B 0.8492
N2 H2 0.8800
N2 C7 1.361(4)
N2 C8 1.407(4)
N3 C14 1.275(4)
N3 C16 1.473(4)
N1 H1A 0.8708
N1 C5 1.375(4)
N1 H1B 1.04(2)
C14 C13 1.468(4)
C13 C8 1.414(5)
C13 C12 1.397(5)
C7 C6 1.481(5)
C8 C9 1.393(4)
C5 C6 1.422(5)
C5 C4 1.404(5)
C1 H1 0.9500
C1 C6 1.411(4)
C1 C2 1.374(5)
C12 H12 0.9500
C12 C11 1.392(4)
C9 H9 0.9500
C9 C10 1.388(5)
C3 H3 0.9500
C3 C4 1.366(5)
C3 C2 1.389(5)
C10 H10 0.9500
C10 C11 1.385(5)
C4 H4 0.9500
C11 H11 0.9500
C16 H16A 0.9900
C16 H16B 0.9900
C16 C15 1.525(5)
C2 H2A 0.9500
C15 H15A 0.9900
C15 H15B 0.9900

loop_
_geom_torsion_atom_site_label_1
_geom_torsion_atom_site_label_2
_geom_torsion_atom_site_label_3
_geom_torsion_atom_site_label_4
_geom_torsion
O2 C14 C13 C8 171.4(3)
O2 C14 C13 C12 -8.5(4)
O1 C7 C6 C5 -15.1(5)
O1 C7 C6 C1 162.7(3)
N2 C7 C6 C5 166.4(3)
N2 C7 C6 C1 -15.8(4)
N2 C8 C9 C10 -179.3(3)
N3 C14 C13 C8 -8.5(5)
N3 C14 C13 C12 171.5(3)
N3 C16 C15 O2 -1.2(4)
N1 C5 C6 C7 -1.0(5)
N1 C5 C6 C1 -178.9(3)
N1 C5 C4 C3 178.4(3)
C14 O2 C15 C16 1.8(3)
C14 N3 C16 C15 0.0(4)
C14 C13 C8 N2 0.2(4)
C14 C13 C8 C9 179.8(3)
C14 C13 C12 C11 179.6(3)
C13 C8 C9 C10 1.0(4)
C13 C12 C11 C10 0.2(5)
C7 N2 C8 C13 -166.1(3)
C7 N2 C8 C9 14.3(5)
C8 N2 C7 O1 -3.4(5)
C8 N2 C7 C6 175.1(3)
C8 C13 C12 C11 -0.4(4)
C8 C9 C10 C11 -1.2(5)
C6 C5 C4 C3 -1.1(5)
C6 C1 C2 C3 -0.2(5)
C12 C13 C8 N2 -179.9(3)
C12 C13 C8 C9 -0.2(4)
C9 C10 C11 C12 0.6(5)
C4 C5 C6 C7 178.5(3)
C4 C5 C6 C1 0.6(5)
C4 C3 C2 C1 -0.3(5)
C16 N3 C14 O2 1.3(4)
C16 N3 C14 C13 -178.8(3)
C2 C1 C6 C7 -177.8(3)
C2 C1 C6 C5 0.0(5)
C2 C3 C4 C5 1.0(5)
C15 O2 C14 N3 -2.1(4)
C15 O2 C14 C13 178.0(3)
